data_4516764
loop_
_publ_author_name
'Kennedy, C. Rose'
'Guidera, Jennifer A.'
'Jacobsen, Eric N.'

_publ_section_title
;
 Synergistic Ion-Binding Catalysis Demonstrated via an Enantioselective,
 Catalytic [2,3]-Wittig Rearrangement.
;
_journal_issue 6
_journal_name_full 'ACS central science'
_journal_page_first 416
_journal_page_last 423
_journal_paper_doi 10.1021/acscentsci.6b00125
_journal_volume 2
_journal_year 2016
_chemical_absolute_configuration ad
_chemical_formula_sum 'C39 H56 N4 O2 S'
_chemical_formula_weight 644.94
_space_group_IT_number 4
_space_group_name_Hall 'P 2yb'
_space_group_name_H-M_alt 'P 1 21 1'
_symmetry_cell_setting monoclinic
_symmetry_space_group_name_Hall 'P 2yb'
_symmetry_space_group_name_H-M 'P 1 21 1'
_atom_sites_solution_hydrogens geom
_atom_sites_solution_primary direct
_atom_sites_solution_secondary difmap
_audit_creation_method SHELXL-97
_cell_angle_alpha 90.00
_cell_angle_beta 115.4979(7)
_cell_angle_gamma 90.00
_cell_formula_units_Z 2
_cell_length_a 11.9463(5)
_cell_length_b 14.2569(6)
_cell_length_c 12.3790(5)
_cell_measurement_reflns_used 9772
_cell_measurement_temperature 100(2)
_cell_measurement_theta_max 66.5
_cell_measurement_theta_min 3.95
_cell_volume 1903.00(14)
_computing_cell_refinement 'SAINT 7.46A (Bruker-AXS, 2009)'
_computing_data_collection 'APEX2 v2009.3.0 (Bruker-AXS, 2009)'
_computing_data_reduction 'SAINT 7.46A (Bruker-AXS, 2009)'
_computing_molecular_graphics 'Bruker SHELXTL (Sheldrick, 2008)'
_computing_publication_material 'Bruker SHELXTL (Sheldrick, 2008)'
_computing_structure_refinement 'SHELXL-97 (Sheldrick, 2008)'
_computing_structure_solution 'SHELXS-97 (Sheldrick, 2008)'
_diffrn_ambient_temperature 100(2)
_diffrn_measured_fraction_theta_full 0.999
_diffrn_measured_fraction_theta_max 0.999
_diffrn_measurement_device_type
;
Bruker D8 goniometer with CCD area detector  
;
_diffrn_measurement_method 'omega and phi scans'
_diffrn_radiation_monochromator graphite
_diffrn_radiation_source 'fine-focus sealed tube'
_diffrn_radiation_type MoK\a
_diffrn_radiation_wavelength 0.71073
_diffrn_reflns_av_R_equivalents 0.0295
_diffrn_reflns_av_sigmaI/netI 0.0330
_diffrn_reflns_limit_h_max 14
_diffrn_reflns_limit_h_min -14
_diffrn_reflns_limit_k_max 16
_diffrn_reflns_limit_k_min -16
_diffrn_reflns_limit_l_max 14
_diffrn_reflns_limit_l_min -14
_diffrn_reflns_number 26469
_diffrn_reflns_theta_full 25.04
_diffrn_reflns_theta_max 25.04
_diffrn_reflns_theta_min 1.82
_exptl_absorpt_coefficient_mu 0.122
_exptl_absorpt_correction_T_max 0.9784
_exptl_absorpt_correction_T_min 0.9690
_exptl_absorpt_correction_type multi-scan
_exptl_absorpt_process_details SADABS
_exptl_crystal_colour colorless
_exptl_crystal_density_diffrn 1.126
_exptl_crystal_density_method 'not measured'
_exptl_crystal_description block
_exptl_crystal_F_000 700
_exptl_crystal_size_max 0.26
_exptl_crystal_size_mid 0.22
_exptl_crystal_size_min 0.18
_refine_diff_density_max 0.642
_refine_diff_density_min -0.642
_refine_diff_density_rms 0.061
_refine_ls_abs_structure_details 'Flack H D (1983), Acta Cryst. A39, 876-881'
_refine_ls_abs_structure_Flack 0.06(17)
_refine_ls_extinction_method none
_refine_ls_goodness_of_fit_ref 1.070
_refine_ls_hydrogen_treatment constr
_refine_ls_matrix_type full
_refine_ls_number_parameters 525
_refine_ls_number_reflns 6721
_refine_ls_number_restraints 256
_refine_ls_restrained_S_all 1.082
_refine_ls_R_factor_all 0.0986
_refine_ls_R_factor_gt 0.0898
_refine_ls_shift/su_max 0.001
_refine_ls_shift/su_mean 0.000
_refine_ls_structure_factor_coef Fsqd
_refine_ls_weighting_details 'calc w=1/[\s^2^(Fo^2^)+(0.0273P)^2^+4.7357P] where P=(Fo^2^+2Fc^2^)/3'
_refine_ls_weighting_scheme calc
_refine_ls_wR_factor_gt 0.1818
_refine_ls_wR_factor_ref 0.1864
_reflns_number_gt 6001
_reflns_number_total 6721
_reflns_threshold_expression >2sigma(I)
_cod_data_source_file oc6b00125_si_002.cif
_cod_data_source_block CRK-IV-166
_cod_depositor_comments
;
The following automatic conversions were performed:

data item '_symmetry_cell_setting' value 'Monoclinic' was changed to
'monoclinic' in accordance with the
/home/saulius/struct/COD-crude-data/automatic-downloads/DataCite-retrospective/ACS/depositions/lib/dictionaries/cif_core.dic
dictionary named 'cif_core.dic' version 2.4.2 last updated on
2011-04-26.

Automatic conversion script
Id: cif_fix_values 6909 2019-04-08 15:41:33Z antanas 
;
_cod_original_sg_symbol_H-M P21
_cod_database_code 4516764
_refine_ls_abs_structure_hooft 0.04(3)

loop_
_symmetry_equiv_pos_as_xyz
'x, y, z'
'-x, y+1/2, -z'

loop_
_atom_site_label
_atom_site_type_symbol
_atom_site_fract_x
_atom_site_fract_y
_atom_site_fract_z
_atom_site_U_iso_or_equiv
_atom_site_adp_type
_atom_site_occupancy
_atom_site_symmetry_multiplicity
_atom_site_calc_flag
_atom_site_refinement_flags
_atom_site_disorder_assembly
_atom_site_disorder_group
C1 C 0.2455(5) 0.4477(4) 0.9185(6) 0.0378(15) Uani 0.737(4) 1 d PGU A 1
H1 H 0.2793 0.4045 0.8821 0.045 Uiso 0.737(4) 1 calc PR A 1
C2 C 0.1208(5) 0.4718(5) 0.8614(5) 0.0481(18) Uani 0.737(4) 1 d PGU A 1
H2 H 0.0692 0.4451 0.7859 0.058 Uiso 0.737(4) 1 calc PR A 1
C3 C 0.0714(5) 0.5351(5) 0.9147(6) 0.076(2) Uani 0.737(4) 1 d PGU A 1
H3 H -0.0139 0.5516 0.8756 0.091 Uiso 0.737(4) 1 calc PR A 1
C4 C 0.1467(7) 0.5743(5) 1.0251(7) 0.098(2) Uani 0.737(4) 1 d PGU A 1
H4 H 0.1130 0.6175 1.0615 0.117 Uiso 0.737(4) 1 calc PR A 1
C5 C 0.2715(7) 0.5502(5) 1.0823(6) 0.087(2) Uani 0.737(4) 1 d PGU A 1
H5 H 0.3230 0.5769 1.1578 0.104 Uiso 0.737(4) 1 calc PR A 1
C6 C 0.3209(5) 0.4869(5) 1.0290(7) 0.0480(15) Uani 0.737(4) 1 d PGDU A 1
C7 C 0.4596(7) 0.4577(7) 1.0890(9) 0.0432(14) Uani 0.737(4) 1 d PD A 1
C8 C 0.4824(15) 0.3745(11) 1.1771(10) 0.050(3) Uani 0.737(4) 1 d PD A 1
H8A H 0.5681 0.3758 1.2413 0.060 Uiso 0.737(4) 1 calc PR A 1
H8B H 0.4235 0.3766 1.2140 0.060 Uiso 0.737(4) 1 calc PR A 1
C9 C 0.462(5) 0.2899(10) 1.102(3) 0.061(3) Uani 0.737(4) 1 d PD A 1
H9A H 0.3720 0.2775 1.0553 0.073 Uiso 0.737(4) 1 calc PR A 1
H9B H 0.5012 0.2342 1.1514 0.073 Uiso 0.737(4) 1 calc PR A 1
C10 C 0.522(6) 0.3140(9) 1.020(4) 0.046(3) Uani 0.737(4) 1 d PD A 1
H10C H 0.6113 0.2969 1.0565 0.055 Uiso 0.737(4) 1 calc PR A 1
H10D H 0.4804 0.2817 0.9415 0.055 Uiso 0.737(4) 1 calc PR A 1
N1 N 0.5053(3) 0.4172(3) 1.0060(4) 0.0366(10) Uani 0.737(4) 1 d PD A 1
C11 C 0.5102(14) 0.4752(5) 0.9217(9) 0.0302(15) Uani 0.737(4) 1 d PDU A 1
C12 C 0.5521(7) 0.4302(5) 0.8350(7) 0.0336(16) Uani 0.737(4) 1 d PDU A 1
H12 H 0.5543 0.3607 0.8465 0.040 Uiso 0.737(4) 1 calc PR A 1
N2 N 0.4561(7) 0.4523(4) 0.7149(6) 0.0418(16) Uani 0.737(4) 1 d PDU A 1
H2B H 0.4471 0.5107 0.6897 0.050 Uiso 0.737(4) 1 calc PR A 1
C13 C 0.3804(7) 0.3847(6) 0.6409(7) 0.041(2) Uani 0.737(4) 1 d PD A 1
N3 N 0.2896(7) 0.4191(6) 0.5393(7) 0.045(2) Uani 0.737(4) 1 d PD A 1
H3B H 0.2774 0.4801 0.5338 0.054 Uiso 0.737(4) 1 calc PR A 1
C14 C 0.2111(7) 0.3613(5) 0.4387(5) 0.0416(18) Uani 0.737(4) 1 d PD A 1
H14 H 0.1896 0.3033 0.4713 0.050 Uiso 0.737(4) 1 calc PR A 1
C15 C 0.2739(7) 0.3309(6) 0.3601(7) 0.056(2) Uani 0.737(4) 1 d PD A 1
H15C H 0.2934 0.3870 0.3242 0.067 Uiso 0.737(4) 1 calc PR A 1
H15D H 0.3527 0.2986 0.4098 0.067 Uiso 0.737(4) 1 calc PR A 1
C16 C 0.1916(8) 0.2664(7) 0.2623(6) 0.058(2) Uani 0.737(4) 1 d PD A 1
H16C H 0.1784 0.2080 0.2986 0.070 Uiso 0.737(4) 1 calc PR A 1
H16D H 0.2338 0.2493 0.2116 0.070 Uiso 0.737(4) 1 calc PR A 1
C17 C 0.0679(8) 0.3094(6) 0.1850(6) 0.055(2) Uani 0.737(4) 1 d PD A 1
H17C H 0.0143 0.2622 0.1272 0.066 Uiso 0.737(4) 1 calc PR A 1
H17D H 0.0793 0.3625 0.1392 0.066 Uiso 0.737(4) 1 calc PR A 1
C18 C 0.0055(6) 0.3442(5) 0.2621(6) 0.0413(18) Uani 0.737(4) 1 d PD A 1
H18C H -0.0158 0.2899 0.2995 0.050 Uiso 0.737(4) 1 calc PR A 1
H18D H -0.0725 0.3770 0.2108 0.050 Uiso 0.737(4) 1 calc PR A 1
C19 C 0.0903(6) 0.4114(5) 0.3604(6) 0.0399(19) Uani 0.737(4) 1 d PD A 1
H19 H 0.1135 0.4621 0.3180 0.048 Uiso 0.737(4) 1 calc PR A 1
N4 N 0.0240(9) 0.4582(6) 0.4210(9) 0.0451(16) Uani 0.737(4) 1 d PDU A 1
C20 C -0.0199(10) 0.4146(6) 0.4952(8) 0.047(2) Uani 0.737(4) 1 d PDU A 1
C21 C -0.1114(9) 0.4705(5) 0.5018(7) 0.0509(18) Uani 0.737(4) 1 d PDU A 1
H21 H -0.1549 0.4574 0.5488 0.061 Uiso 0.737(4) 1 calc PR A 1
C22 C -0.1303(9) 0.5505(6) 0.4277(7) 0.054(2) Uani 0.737(4) 1 d PDU A 1
H22 H -0.1875 0.6002 0.4148 0.065 Uiso 0.737(4) 1 calc PR A 1
C23 C -0.0467(13) 0.5399(8) 0.3784(11) 0.0481(18) Uani 0.737(4) 1 d PDU A 1
C24 C -0.0221(8) 0.6073(9) 0.2989(11) 0.0441(16) Uani 0.737(4) 1 d PDU A 1
C25 C -0.1203(9) 0.6488(10) 0.2028(11) 0.051(2) Uani 0.737(4) 1 d PDU A 1
H25 H -0.2030 0.6314 0.1859 0.062 Uiso 0.737(4) 1 calc PR A 1
C26 C -0.0998(8) 0.7152(8) 0.1310(11) 0.052(2) Uani 0.737(4) 1 d PDU A 1
H26 H -0.1685 0.7426 0.0663 0.063 Uiso 0.737(4) 1 calc PR A 1
C27 C 0.0175(8) 0.7415(6) 0.1523(7) 0.054(2) Uani 0.737(4) 1 d PDU A 1
H27 H 0.0302 0.7872 0.1029 0.064 Uiso 0.737(4) 1 calc PR A 1
C28 C 0.1186(8) 0.7013(6) 0.2465(7) 0.0565(19) Uani 0.737(4) 1 d PDU A 1
H28 H 0.2010 0.7179 0.2614 0.068 Uiso 0.737(4) 1 calc PR A 1
C29 C 0.0956(8) 0.6351(5) 0.3193(7) 0.0466(18) Uani 0.737(4) 1 d PDU A 1
H29 H 0.1642 0.6086 0.3851 0.056 Uiso 0.737(4) 1 calc PR A 1
C30 C 0.5427(6) 0.5373(4) 1.1644(6) 0.069(2) Uani 0.737(4) 1 d PD A 1
H30D H 0.5090 0.5621 1.2181 0.103 Uiso 0.737(4) 1 calc PR A 1
H30E H 0.5457 0.5874 1.1115 0.103 Uiso 0.737(4) 1 calc PR A 1
H30F H 0.6266 0.5132 1.2118 0.103 Uiso 0.737(4) 1 calc PR A 1
C31 C 0.6821(7) 0.4630(6) 0.8505(7) 0.0417(18) Uani 0.737(4) 1 d PDU A 1
C32 C 0.7776(14) 0.4340(9) 0.9783(7) 0.049(3) Uani 0.737(4) 1 d PDU A 1
H32D H 0.7723 0.3662 0.9885 0.073 Uiso 0.737(4) 1 calc PR A 1
H32E H 0.7591 0.4673 1.0380 0.073 Uiso 0.737(4) 1 calc PR A 1
H32F H 0.8614 0.4501 0.9890 0.073 Uiso 0.737(4) 1 calc PR A 1
C33 C 0.6917(7) 0.5671(6) 0.8368(7) 0.0447(19) Uani 0.737(4) 1 d PDU A 1
H33D H 0.6717 0.6000 0.8957 0.067 Uiso 0.737(4) 1 calc PR A 1
H33E H 0.6334 0.5861 0.7559 0.067 Uiso 0.737(4) 1 calc PR A 1
H33F H 0.7764 0.5830 0.8498 0.067 Uiso 0.737(4) 1 calc PR A 1
C34 C 0.7131(10) 0.4114(8) 0.7592(8) 0.067(3) Uani 0.737(4) 1 d PDU A 1
H34D H 0.7067 0.3436 0.7685 0.101 Uiso 0.737(4) 1 calc PR A 1
H34E H 0.7978 0.4271 0.7721 0.101 Uiso 0.737(4) 1 calc PR A 1
H34F H 0.6548 0.4303 0.6783 0.101 Uiso 0.737(4) 1 calc PR A 1
C35 C 0.0306(8) 0.3249(5) 0.5603(7) 0.041(2) Uani 0.737(4) 1 d PD A 1
H35D H -0.0150 0.3078 0.6070 0.061 Uiso 0.737(4) 1 calc PR A 1
H35E H 0.1186 0.3329 0.6142 0.061 Uiso 0.737(4) 1 calc PR A 1
H35F H 0.0212 0.2751 0.5024 0.061 Uiso 0.737(4) 1 calc PR A 1
O1 O 0.4788(7) 0.5579(4) 0.9115(7) 0.0309(15) Uani 0.737(4) 1 d PD A 1
S1 S 0.3936(3) 0.26896(16) 0.6717(2) 0.0467(6) Uani 0.737(4) 1 d PD A 1
C1A C 0.2651(18) 0.4596(15) 0.894(2) 0.0378(15) Uani 0.263(4) 1 d PG A 2
H1A H 0.3102 0.4388 0.8510 0.045 Uiso 0.263(4) 1 calc PR A 2
C2A C 0.1379(18) 0.4742(17) 0.8335(16) 0.0481(18) Uani 0.263(4) 1 d PG A 2
H2A H 0.0962 0.4635 0.7497 0.058 Uiso 0.263(4) 1 calc PR A 2
C3A C 0.0719(15) 0.5047(18) 0.896(2) 0.076(2) Uani 0.263(4) 1 d PG A 2
H3A H -0.0150 0.5147 0.8548 0.091 Uiso 0.263(4) 1 calc PR A 2
C4A C 0.133(2) 0.5204(18) 1.019(2) 0.098(2) Uani 0.263(4) 1 d PG A 2
H4A H 0.0879 0.5412 1.0612 0.117 Uiso 0.263(4) 1 calc PR A 2
C5A C 0.260(2) 0.5057(17) 1.0787(17) 0.087(2) Uani 0.263(4) 1 d PG A 2
H5A H 0.3020 0.5165 1.1624 0.104 Uiso 0.263(4) 1 calc PR A 2
C6A C 0.3263(15) 0.4753(15) 1.016(2) 0.0480(15) Uani 0.263(4) 1 d PGD A 2
C7A C 0.4650(17) 0.4542(17) 1.094(2) 0.0432(14) Uani 0.263(4) 1 d PD A 2
C8A C 0.459(6) 0.365(3) 1.162(4) 0.050(3) Uani 0.263(4) 1 d PD A 2
H8AA H 0.5318 0.3618 1.2409 0.060 Uiso 0.263(4) 1 calc PR A 2
H8AB H 0.3829 0.3663 1.1763 0.060 Uiso 0.263(4) 1 calc PR A 2
C9A C 0.456(14) 0.284(3) 1.088(9) 0.061(3) Uani 0.263(4) 1 d PD A 2
H9AA H 0.3699 0.2690 1.0306 0.073 Uiso 0.263(4) 1 calc PR A 2
H9AB H 0.4938 0.2286 1.1378 0.073 Uiso 0.263(4) 1 calc PR A 2
C10A C 0.531(16) 0.315(2) 1.021(12) 0.046(3) Uani 0.263(4) 1 d PD A 2
H10A H 0.6208 0.3023 1.0689 0.055 Uiso 0.263(4) 1 calc PR A 2
H10B H 0.5028 0.2827 0.9429 0.055 Uiso 0.263(4) 1 calc PR A 2
N1A N 0.5053(3) 0.4172(3) 1.0060(4) 0.0366(10) Uani 0.263(4) 1 d PD A 2
C11A C 0.513(4) 0.4549(15) 0.907(3) 0.0302(15) Uani 0.263(4) 1 d PD A 2
C12A C 0.5406(19) 0.3993(15) 0.8158(19) 0.0336(16) Uani 0.263(4) 1 d PD A 2
H12A H 0.5451 0.3305 0.8329 0.040 Uiso 0.263(4) 1 calc PR A 2
N2A N 0.438(2) 0.4213(16) 0.698(2) 0.0418(16) Uani 0.263(4) 1 d PD A 2
H2AA H 0.4402 0.4758 0.6659 0.050 Uiso 0.263(4) 1 calc PR A 2
C13A C 0.341(2) 0.3645(13) 0.636(2) 0.041(2) Uani 0.263(4) 1 d PD A 2
N3A N 0.255(3) 0.400(2) 0.532(2) 0.045(2) Uani 0.263(4) 1 d PD A 2
H3AA H 0.2599 0.4603 0.5167 0.054 Uiso 0.263(4) 1 calc PR A 2
C14A C 0.1578(17) 0.3445(13) 0.4435(15) 0.0416(18) Uani 0.263(4) 1 d PD A 2
H14A H 0.1335 0.2966 0.4885 0.050 Uiso 0.263(4) 1 calc PR A 2
C15A C 0.2008(18) 0.2918(14) 0.3635(17) 0.056(2) Uani 0.263(4) 1 d PD A 2
H15A H 0.2273 0.3376 0.3191 0.067 Uiso 0.263(4) 1 calc PR A 2
H15B H 0.2743 0.2539 0.4140 0.067 Uiso 0.263(4) 1 calc PR A 2
C16A C 0.1062(19) 0.2283(14) 0.2755(16) 0.058(2) Uani 0.263(4) 1 d PD A 2
H16A H 0.0886 0.1760 0.3185 0.070 Uiso 0.263(4) 1 calc PR A 2
H16B H 0.1392 0.2013 0.2213 0.070 Uiso 0.263(4) 1 calc PR A 2
C17A C -0.0129(19) 0.2814(15) 0.2024(15) 0.055(2) Uani 0.263(4) 1 d PD A 2
H17A H 0.0021 0.3284 0.1513 0.066 Uiso 0.263(4) 1 calc PR A 2
H17B H -0.0771 0.2372 0.1496 0.066 Uiso 0.263(4) 1 calc PR A 2
C18A C -0.0584(16) 0.3301(12) 0.2849(15) 0.0413(18) Uani 0.263(4) 1 d PD A 2
H18A H -0.0760 0.2829 0.3342 0.050 Uiso 0.263(4) 1 calc PR A 2
H18B H -0.1363 0.3643 0.2367 0.050 Uiso 0.263(4) 1 calc PR A 2
C19A C 0.0408(17) 0.3996(13) 0.3669(18) 0.0399(19) Uani 0.263(4) 1 d PD A 2
H19A H 0.0615 0.4430 0.3147 0.048 Uiso 0.263(4) 1 calc PR A 2
N4A N -0.003(3) 0.4556(19) 0.438(3) 0.0451(16) Uani 0.263(4) 1 d PD A 2
C20A C -0.040(3) 0.4257(16) 0.523(3) 0.047(2) Uani 0.263(4) 1 d PD A 2
C21A C -0.118(3) 0.4916(17) 0.537(2) 0.0509(18) Uani 0.263(4) 1 d PD A 2
H21A H -0.1570 0.4866 0.5890 0.061 Uiso 0.263(4) 1 calc PR A 2
C22A C -0.128(3) 0.5684(17) 0.460(2) 0.054(2) Uani 0.263(4) 1 d PD A 2
H22A H -0.1725 0.6253 0.4524 0.065 Uiso 0.263(4) 1 calc PR A 2
C23A C -0.061(4) 0.543(2) 0.398(3) 0.0481(18) Uani 0.263(4) 1 d PD A 2
C24A C -0.046(3) 0.597(3) 0.303(3) 0.0441(16) Uani 0.263(4) 1 d PD A 2
C25A C -0.148(2) 0.643(3) 0.217(3) 0.051(2) Uani 0.263(4) 1 d PD A 2
H25A H -0.2282 0.6331 0.2131 0.062 Uiso 0.263(4) 1 calc PR A 2
C26A C -0.133(2) 0.704(3) 0.138(3) 0.052(2) Uani 0.263(4) 1 d PD A 2
H26A H -0.2028 0.7360 0.0811 0.063 Uiso 0.263(4) 1 calc PR A 2
C27A C -0.021(2) 0.7182(18) 0.138(2) 0.054(2) Uani 0.263(4) 1 d PD A 2
H27A H -0.0137 0.7603 0.0820 0.064 Uiso 0.263(4) 1 calc PR A 2
C28A C 0.084(2) 0.6715(17) 0.221(2) 0.0565(19) Uani 0.263(4) 1 d PD A 2
H28A H 0.1633 0.6810 0.2224 0.068 Uiso 0.263(4) 1 calc PR A 2
C29A C 0.066(2) 0.6092(16) 0.301(2) 0.0466(18) Uani 0.263(4) 1 d PD A 2
H29A H 0.1356 0.5749 0.3563 0.056 Uiso 0.263(4) 1 calc PR A 2
C30A C 0.5427(6) 0.5373(4) 1.1644(6) 0.069(2) Uani 0.263(4) 1 d PD A 2
H30A H 0.5119 0.5591 1.2216 0.103 Uiso 0.263(4) 1 calc PR A 2
H30B H 0.5368 0.5882 1.1090 0.103 Uiso 0.263(4) 1 calc PR A 2
H30C H 0.6295 0.5178 1.2077 0.103 Uiso 0.263(4) 1 calc PR A 2
C31A C 0.666(2) 0.4366(17) 0.820(2) 0.0417(18) Uani 0.263(4) 1 d PD A 2
C32A C 0.762(4) 0.414(3) 0.950(2) 0.049(3) Uani 0.263(4) 1 d PD A 2
H32A H 0.7543 0.3486 0.9680 0.073 Uiso 0.263(4) 1 calc PR A 2
H32B H 0.7470 0.4549 1.0059 0.073 Uiso 0.263(4) 1 calc PR A 2
H32C H 0.8458 0.4259 0.9565 0.073 Uiso 0.263(4) 1 calc PR A 2
C33A C 0.674(2) 0.5362(16) 0.788(2) 0.0447(19) Uani 0.263(4) 1 d PD A 2
H33A H 0.6616 0.5775 0.8456 0.067 Uiso 0.263(4) 1 calc PR A 2
H33B H 0.6105 0.5489 0.7075 0.067 Uiso 0.263(4) 1 calc PR A 2
H33C H 0.7564 0.5479 0.7915 0.067 Uiso 0.263(4) 1 calc PR A 2
C34A C 0.686(3) 0.374(2) 0.729(3) 0.067(3) Uani 0.263(4) 1 d PD A 2
H34A H 0.6804 0.3076 0.7490 0.101 Uiso 0.263(4) 1 calc PR A 2
H34B H 0.7680 0.3858 0.7328 0.101 Uiso 0.263(4) 1 calc PR A 2
H34C H 0.6220 0.3869 0.6486 0.101 Uiso 0.263(4) 1 calc PR A 2
C35A C -0.006(2) 0.3333(16) 0.588(2) 0.041(2) Uani 0.263(4) 1 d PD A 2
H35A H -0.0446 0.3289 0.6438 0.061 Uiso 0.263(4) 1 calc PR A 2
H35B H 0.0841 0.3293 0.6330 0.061 Uiso 0.263(4) 1 calc PR A 2
H35C H -0.0359 0.2818 0.5303 0.061 Uiso 0.263(4) 1 calc PR A 2
S1A S 0.3530(8) 0.2513(6) 0.6754(8) 0.0467(6) Uani 0.263(4) 1 d PD A 2
O1A O 0.496(3) 0.5401(14) 0.890(2) 0.0309(15) Uani 0.263(4) 1 d PD A 2
C36 C 0.2017(11) 0.6262(9) 0.6842(11) 0.046(3) Uani 0.653(6) 1 d PD B 1
H36D H 0.1539 0.6669 0.7128 0.069 Uiso 0.653(6) 1 calc PR B 1
H36E H 0.2625 0.5905 0.7515 0.069 Uiso 0.653(6) 1 calc PR B 1
H36F H 0.1455 0.5828 0.6239 0.069 Uiso 0.653(6) 1 calc PR B 1
C37 C 0.2681(8) 0.6854(6) 0.6294(9) 0.041(2) Uani 0.653(6) 1 d PD B 1
H37C H 0.2065 0.7223 0.5624 0.049 Uiso 0.653(6) 1 calc PR B 1
H37D H 0.3236 0.7301 0.6901 0.049 Uiso 0.653(6) 1 calc PR B 1
O2 O 0.3387(6) 0.6304(5) 0.5865(6) 0.0423(17) Uani 0.653(6) 1 d PD B 1
C38 C 0.4071(9) 0.6846(6) 0.5419(8) 0.057(3) Uani 0.653(6) 1 d PD B 1
H38C H 0.4750 0.7176 0.6084 0.069 Uiso 0.653(6) 1 calc PR B 1
H38D H 0.3529 0.7322 0.4852 0.069 Uiso 0.653(6) 1 calc PR B 1
C39 C 0.4604(15) 0.6199(11) 0.4786(13) 0.074(4) Uani 0.653(6) 1 d PD B 1
H39D H 0.5087 0.6566 0.4467 0.111 Uiso 0.653(6) 1 calc PR B 1
H39E H 0.3926 0.5878 0.4127 0.111 Uiso 0.653(6) 1 calc PR B 1
H39F H 0.5142 0.5733 0.5354 0.111 Uiso 0.653(6) 1 calc PR B 1
C36A C 0.234(2) 0.637(2) 0.658(2) 0.046(3) Uani 0.347(6) 1 d PD B 2
H36A H 0.2048 0.6911 0.6885 0.069 Uiso 0.347(6) 1 calc PR B 2
H36B H 0.2827 0.5956 0.7248 0.069 Uiso 0.347(6) 1 calc PR B 2
H36C H 0.1619 0.6029 0.6000 0.069 Uiso 0.347(6) 1 calc PR B 2
C37A C 0.3129(19) 0.6714(13) 0.5980(19) 0.041(2) Uani 0.347(6) 1 d PD B 2
H37A H 0.2629 0.7148 0.5325 0.049 Uiso 0.347(6) 1 calc PR B 2
H37B H 0.3835 0.7076 0.6570 0.049 Uiso 0.347(6) 1 calc PR B 2
O2A O 0.3610(12) 0.5988(9) 0.5495(13) 0.0423(17) Uani 0.347(6) 1 d PD B 2
C38A C 0.433(2) 0.6354(16) 0.492(2) 0.057(3) Uani 0.347(6) 1 d PD B 2
H38A H 0.5106 0.6643 0.5518 0.069 Uiso 0.347(6) 1 calc PR B 2
H38B H 0.3858 0.6835 0.4323 0.069 Uiso 0.347(6) 1 calc PR B 2
C39A C 0.464(2) 0.5527(14) 0.4314(17) 0.074(4) Uani 0.347(6) 1 d PD B 2
H39A H 0.5134 0.5746 0.3907 0.111 Uiso 0.347(6) 1 calc PR B 2
H39B H 0.3865 0.5247 0.3727 0.111 Uiso 0.347(6) 1 calc PR B 2
H39C H 0.5107 0.5057 0.4916 0.111 Uiso 0.347(6) 1 calc PR B 2

loop_
_atom_site_aniso_label
_atom_site_aniso_U_11
_atom_site_aniso_U_22
_atom_site_aniso_U_33
_atom_site_aniso_U_23
_atom_site_aniso_U_13
_atom_site_aniso_U_12
C1 0.025(3) 0.039(3) 0.050(4) 0.011(2) 0.016(2) -0.013(2)
C2 0.028(3) 0.057(3) 0.060(4) 0.010(3) 0.019(2) -0.009(2)
C3 0.046(3) 0.098(5) 0.072(4) -0.001(4) 0.014(2) 0.022(3)
C4 0.066(3) 0.123(6) 0.080(4) -0.021(4) 0.009(3) 0.041(4)
C5 0.062(3) 0.107(5) 0.068(3) -0.020(4) 0.006(3) 0.031(4)
C6 0.038(2) 0.060(3) 0.045(3) 0.007(2) 0.0172(19) -0.002(2)
C7 0.036(3) 0.040(3) 0.045(3) 0.015(2) 0.009(2) -0.008(2)
C8 0.032(8) 0.056(5) 0.047(5) 0.026(4) 0.001(5) -0.018(4)
C9 0.052(6) 0.052(4) 0.059(9) 0.031(4) 0.005(8) -0.021(4)
C10 0.040(9) 0.034(3) 0.049(3) 0.018(2) 0.006(4) -0.005(3)
N1 0.0260(19) 0.033(2) 0.044(2) 0.0168(19) 0.0085(17) -0.0016(17)
C11 0.019(2) 0.022(4) 0.044(3) 0.010(3) 0.008(2) 0.000(4)
C12 0.034(3) 0.022(4) 0.033(3) 0.012(3) 0.003(2) 0.006(3)
N2 0.040(3) 0.027(4) 0.035(3) 0.017(3) -0.006(2) -0.010(3)
C13 0.034(5) 0.043(5) 0.036(3) 0.017(4) 0.007(4) 0.001(4)
N3 0.041(6) 0.039(5) 0.033(3) 0.017(3) -0.005(3) -0.008(3)
C14 0.040(5) 0.035(4) 0.029(3) 0.015(3) -0.004(3) -0.016(3)
C15 0.052(5) 0.062(5) 0.051(4) 0.032(4) 0.019(4) 0.006(4)
C16 0.077(5) 0.068(5) 0.041(4) 0.020(4) 0.036(4) 0.030(5)
C17 0.084(6) 0.046(4) 0.032(4) 0.010(3) 0.022(4) 0.000(4)
C18 0.038(4) 0.033(3) 0.030(3) 0.006(3) -0.008(3) -0.015(3)
C19 0.032(5) 0.033(3) 0.030(3) 0.002(3) -0.010(3) -0.006(3)
N4 0.050(4) 0.025(2) 0.029(3) 0.002(2) -0.013(2) -0.008(3)
C20 0.054(4) 0.030(3) 0.031(4) 0.001(3) -0.006(3) -0.008(2)
C21 0.054(3) 0.034(4) 0.037(4) -0.004(3) -0.007(3) -0.007(3)
C22 0.053(3) 0.034(4) 0.041(5) -0.004(3) -0.010(3) -0.006(3)
C23 0.050(4) 0.028(2) 0.031(5) 0.003(3) -0.017(2) -0.006(2)
C24 0.047(4) 0.019(4) 0.035(2) -0.002(2) -0.012(3) -0.009(3)
C25 0.049(4) 0.020(3) 0.048(4) 0.007(2) -0.015(3) -0.011(4)
C26 0.049(4) 0.028(4) 0.041(3) 0.008(2) -0.019(4) -0.007(4)
C27 0.055(5) 0.036(4) 0.041(3) 0.011(3) -0.007(3) -0.009(3)
C28 0.047(4) 0.038(4) 0.052(4) 0.012(3) -0.010(3) -0.010(3)
C29 0.047(4) 0.022(4) 0.038(3) 0.005(3) -0.013(3) -0.006(3)
C30 0.061(4) 0.059(4) 0.064(4) 0.017(3) 0.005(3) -0.039(3)
C31 0.024(3) 0.058(5) 0.034(4) 0.009(3) 0.003(3) -0.004(3)
C32 0.032(5) 0.071(7) 0.035(4) 0.019(4) 0.007(4) 0.012(5)
C33 0.017(3) 0.065(5) 0.042(5) 0.022(3) 0.004(4) -0.007(3)
C34 0.060(6) 0.095(7) 0.044(5) 0.001(4) 0.019(4) 0.004(5)
C35 0.047(5) 0.034(3) 0.032(4) 0.005(3) 0.007(3) -0.004(3)
O1 0.021(3) 0.030(3) 0.045(4) 0.018(3) 0.0171(19) 0.007(2)
S1 0.0478(17) 0.0368(13) 0.0399(8) 0.0216(9) 0.0041(11) -0.0031(11)
C1A 0.025(3) 0.039(3) 0.050(4) 0.011(2) 0.016(2) -0.013(2)
C2A 0.028(3) 0.057(3) 0.060(4) 0.010(3) 0.019(2) -0.009(2)
C3A 0.046(3) 0.098(5) 0.072(4) -0.001(4) 0.014(2) 0.022(3)
C4A 0.066(3) 0.123(6) 0.080(4) -0.021(4) 0.009(3) 0.041(4)
C5A 0.062(3) 0.107(5) 0.068(3) -0.020(4) 0.006(3) 0.031(4)
C6A 0.038(2) 0.060(3) 0.045(3) 0.007(2) 0.0172(19) -0.002(2)
C7A 0.036(3) 0.040(3) 0.045(3) 0.015(2) 0.009(2) -0.008(2)
C8A 0.032(8) 0.056(5) 0.047(5) 0.026(4) 0.001(5) -0.018(4)
C9A 0.052(6) 0.052(4) 0.059(9) 0.031(4) 0.005(8) -0.021(4)
C10A 0.040(9) 0.034(3) 0.049(3) 0.018(2) 0.006(4) -0.005(3)
N1A 0.0260(19) 0.033(2) 0.044(2) 0.0168(19) 0.0085(17) -0.0016(17)
C11A 0.019(2) 0.022(4) 0.044(3) 0.010(3) 0.008(2) 0.000(4)
C12A 0.034(3) 0.022(4) 0.033(3) 0.012(3) 0.003(2) 0.006(3)
N2A 0.040(3) 0.027(4) 0.035(3) 0.017(3) -0.006(2) -0.010(3)
C13A 0.034(5) 0.043(5) 0.036(3) 0.017(4) 0.007(4) 0.001(4)
N3A 0.041(6) 0.039(5) 0.033(3) 0.017(3) -0.005(3) -0.008(3)
C14A 0.040(5) 0.035(4) 0.029(3) 0.015(3) -0.004(3) -0.016(3)
C15A 0.052(5) 0.062(5) 0.051(4) 0.032(4) 0.019(4) 0.006(4)
C16A 0.077(5) 0.068(5) 0.041(4) 0.020(4) 0.036(4) 0.030(5)
C17A 0.084(6) 0.046(4) 0.032(4) 0.010(3) 0.022(4) 0.000(4)
C18A 0.038(4) 0.033(3) 0.030(3) 0.006(3) -0.008(3) -0.015(3)
C19A 0.032(5) 0.033(3) 0.030(3) 0.002(3) -0.010(3) -0.006(3)
N4A 0.050(4) 0.025(2) 0.029(3) 0.002(2) -0.013(2) -0.008(3)
C20A 0.054(4) 0.030(3) 0.031(4) 0.001(3) -0.006(3) -0.008(2)
C21A 0.054(3) 0.034(4) 0.037(4) -0.004(3) -0.007(3) -0.007(3)
C22A 0.053(3) 0.034(4) 0.041(5) -0.004(3) -0.010(3) -0.006(3)
C23A 0.050(4) 0.028(2) 0.031(5) 0.003(3) -0.017(2) -0.006(2)
C24A 0.047(4) 0.019(4) 0.035(2) -0.002(2) -0.012(3) -0.009(3)
C25A 0.049(4) 0.020(3) 0.048(4) 0.007(2) -0.015(3) -0.011(4)
C26A 0.049(4) 0.028(4) 0.041(3) 0.008(2) -0.019(4) -0.007(4)
C27A 0.055(5) 0.036(4) 0.041(3) 0.011(3) -0.007(3) -0.009(3)
C28A 0.047(4) 0.038(4) 0.052(4) 0.012(3) -0.010(3) -0.010(3)
C29A 0.047(4) 0.022(4) 0.038(3) 0.005(3) -0.013(3) -0.006(3)
C30A 0.061(4) 0.059(4) 0.064(4) 0.017(3) 0.005(3) -0.039(3)
C31A 0.024(3) 0.058(5) 0.034(4) 0.009(3) 0.003(3) -0.004(3)
C32A 0.032(5) 0.071(7) 0.035(4) 0.019(4) 0.007(4) 0.012(5)
C33A 0.017(3) 0.065(5) 0.042(5) 0.022(3) 0.004(4) -0.007(3)
C34A 0.060(6) 0.095(7) 0.044(5) 0.001(4) 0.019(4) 0.004(5)
C35A 0.047(5) 0.034(3) 0.032(4) 0.005(3) 0.007(3) -0.004(3)
S1A 0.0478(17) 0.0368(13) 0.0399(8) 0.0216(9) 0.0041(11) -0.0031(11)
O1A 0.021(3) 0.030(3) 0.045(4) 0.018(3) 0.0171(19) 0.007(2)
C36 0.044(7) 0.053(5) 0.038(6) 0.004(4) 0.013(3) 0.011(5)
C37 0.026(5) 0.036(4) 0.043(5) 0.000(4) 0.000(3) -0.009(4)
O2 0.038(3) 0.029(4) 0.053(5) 0.018(3) 0.013(3) 0.016(3)
C38 0.062(5) 0.039(5) 0.039(5) 0.005(3) -0.008(4) -0.031(5)
C39 0.110(9) 0.072(8) 0.056(7) 0.024(5) 0.050(6) 0.015(7)
C36A 0.044(7) 0.053(5) 0.038(6) 0.004(4) 0.013(3) 0.011(5)
C37A 0.026(5) 0.036(4) 0.043(5) 0.000(4) 0.000(3) -0.009(4)
O2A 0.038(3) 0.029(4) 0.053(5) 0.018(3) 0.013(3) 0.016(3)
C38A 0.062(5) 0.039(5) 0.039(5) 0.005(3) -0.008(4) -0.031(5)
C39A 0.110(9) 0.072(8) 0.056(7) 0.024(5) 0.050(6) 0.015(7)

loop_
_atom_type_symbol
_atom_type_description
_atom_type_scat_dispersion_real
_atom_type_scat_dispersion_imag
_atom_type_scat_source
C C 0.0033 0.0016 'International Tables Vol C Tables 4.2.6.8 and 6.1.1.4'
H H 0.0000 0.0000 'International Tables Vol C Tables 4.2.6.8 and 6.1.1.4'
N N 0.0061 0.0033 'International Tables Vol C Tables 4.2.6.8 and 6.1.1.4'
O O 0.0106 0.0060 'International Tables Vol C Tables 4.2.6.8 and 6.1.1.4'
S S 0.1246 0.1234 'International Tables Vol C Tables 4.2.6.8 and 6.1.1.4'

loop_
_geom_angle_atom_site_label_1
_geom_angle_atom_site_label_2
_geom_angle_atom_site_label_3
_geom_angle
C2 C1 C6 120.0
C2 C1 H1 120.0
C6 C1 H1 120.0
C1 C2 C3 120.0
C1 C2 H2 120.0
C3 C2 H2 120.0
C2 C3 C4 120.0
C2 C3 H3 120.0
C4 C3 H3 120.0
C5 C4 C3 120.0
C5 C4 H4 120.0
C3 C4 H4 120.0
C4 C5 C6 120.0
C4 C5 H5 120.0
C6 C5 H5 120.0
C5 C6 C1 120.0
C5 C6 C7 122.0(5)
C1 C6 C7 118.0(5)
N1 C7 C30 112.2(6)
N1 C7 C6 114.3(7)
C30 C7 C6 111.8(7)
N1 C7 C8 100.6(6)
C30 C7 C8 105.4(9)
C6 C7 C8 111.6(9)
C9 C8 C7 104.4(10)
C9 C8 H8A 110.9
C7 C8 H8A 110.9
C9 C8 H8B 110.9
C7 C8 H8B 110.9
H8A C8 H8B 108.9
C8 C9 C10 103.8(9)
C8 C9 H9A 111.0
C10 C9 H9A 111.0
C8 C9 H9B 111.0
C10 C9 H9B 111.0
H9A C9 H9B 109.0
N1 C10 C9 102.6(7)
N1 C10 H10C 111.2
C9 C10 H10C 111.2
N1 C10 H10D 111.2
C9 C10 H10D 111.2
H10C C10 H10D 109.2
C11 N1 C7 116.7(6)
C11 N1 C10 130.1(9)
C7 N1 C10 112.5(7)
O1 C11 N1 123.7(7)
O1 C11 C12 121.0(6)
N1 C11 C12 115.2(6)
N2 C12 C11 106.0(6)
N2 C12 C31 111.3(6)
C11 C12 C31 113.9(7)
N2 C12 H12 108.5
C11 C12 H12 108.5
C31 C12 H12 108.5
C13 N2 C12 122.0(6)
C13 N2 H2B 119.0
C12 N2 H2B 119.0
N3 C13 N2 113.7(7)
N3 C13 S1 121.7(7)
N2 C13 S1 124.6(5)
C13 N3 C14 123.8(8)
C13 N3 H3B 118.1
C14 N3 H3B 118.1
N3 C14 C15 113.3(7)
N3 C14 C19 111.4(6)
C15 C14 C19 108.5(5)
N3 C14 H14 107.8
C15 C14 H14 107.8
C19 C14 H14 107.8
C16 C15 C14 110.9(6)
C16 C15 H15C 109.5
C14 C15 H15C 109.5
C16 C15 H15D 109.5
C14 C15 H15D 109.5
H15C C15 H15D 108.0
C15 C16 C17 112.7(7)
C15 C16 H16C 109.1
C17 C16 H16C 109.1
C15 C16 H16D 109.1
C17 C16 H16D 109.1
H16C C16 H16D 107.8
C16 C17 C18 110.3(6)
C16 C17 H17C 109.6
C18 C17 H17C 109.6
C16 C17 H17D 109.6
C18 C17 H17D 109.6
H17C C17 H17D 108.1
C17 C18 C19 111.4(6)
C17 C18 H18C 109.3
C19 C18 H18C 109.3
C17 C18 H18D 109.3
C19 C18 H18D 109.3
H18C C18 H18D 108.0
N4 C19 C14 117.4(7)
N4 C19 C18 111.8(7)
C14 C19 C18 109.4(6)
N4 C19 H19 105.8
C14 C19 H19 105.8
C18 C19 H19 105.8
C20 N4 C23 106.4(6)
C20 N4 C19 125.2(7)
C23 N4 C19 123.9(7)
C21 C20 N4 108.4(6)
C21 C20 C35 127.4(8)
N4 C20 C35 124.2(8)
C20 C21 C22 109.5(8)
C20 C21 H21 125.2
C22 C21 H21 125.2
C23 C22 C21 104.7(8)
C23 C22 H22 127.7
C21 C22 H22 127.7
C22 C23 N4 110.9(7)
C22 C23 C24 127.2(8)
N4 C23 C24 121.6(8)
C29 C24 C25 117.0(7)
C29 C24 C23 122.7(7)
C25 C24 C23 120.3(8)
C26 C25 C24 121.3(8)
C26 C25 H25 119.4
C24 C25 H25 119.4
C27 C26 C25 120.9(7)
C27 C26 H26 119.5
C25 C26 H26 119.5
C26 C27 C28 119.9(8)
C26 C27 H27 120.0
C28 C27 H27 120.0
C27 C28 C29 118.2(8)
C27 C28 H28 120.9
C29 C28 H28 120.9
C24 C29 C28 122.7(6)
C24 C29 H29 118.7
C28 C29 H29 118.7
C7 C30 H30D 109.5
C7 C30 H30E 109.5
H30D C30 H30E 109.5
C7 C30 H30F 109.5
H30D C30 H30F 109.5
H30E C30 H30F 109.5
C33 C31 C34 109.8(7)
C33 C31 C12 113.9(7)
C34 C31 C12 108.3(7)
C33 C31 C32 108.6(7)
C34 C31 C32 108.7(7)
C12 C31 C32 107.6(8)
C31 C32 H32D 109.5
C31 C32 H32E 109.5
H32D C32 H32E 109.5
C31 C32 H32F 109.5
H32D C32 H32F 109.5
H32E C32 H32F 109.5
C31 C33 H33D 109.5
C31 C33 H33E 109.5
H33D C33 H33E 109.5
C31 C33 H33F 109.5
H33D C33 H33F 109.5
H33E C33 H33F 109.5
C31 C34 H34D 109.5
C31 C34 H34E 109.5
H34D C34 H34E 109.5
C31 C34 H34F 109.5
H34D C34 H34F 109.5
H34E C34 H34F 109.5
C20 C35 H35D 109.5
C20 C35 H35E 109.5
H35D C35 H35E 109.5
C20 C35 H35F 109.5
H35D C35 H35F 109.5
H35E C35 H35F 109.5
C2A C1A C6A 120.0
C2A C1A H1A 120.0
C6A C1A H1A 120.0
C3A C2A C1A 120.0
C3A C2A H2A 120.0
C1A C2A H2A 120.0
C2A C3A C4A 120.0
C2A C3A H3A 120.0
C4A C3A H3A 120.0
C5A C4A C3A 120.0
C5A C4A H4A 120.0
C3A C4A H4A 120.0
C6A C5A C4A 120.0
C6A C5A H5A 120.0
C4A C5A H5A 120.0
C5A C6A C1A 120.0
C5A C6A C7A 115.3(16)
C1A C6A C7A 124.5(16)
C8A C7A C6A 102(3)
C9A C8A C7A 106.9(17)
C9A C8A H8AA 110.3
C7A C8A H8AA 110.3
C9A C8A H8AB 110.4
C7A C8A H8AB 110.3
H8AA C8A H8AB 108.6
C8A C9A C10A 105(2)
C8A C9A H9AA 110.7
C10A C9A H9AA 110.7
C8A C9A H9AB 110.7
C10A C9A H9AB 110.7
H9AA C9A H9AB 108.8
C9A C10A H10A 111.4
C9A C10A H10B 111.4
H10A C10A H10B 109.2
O1A C11A C12A 117.1(16)
N2A C12A C11A 105.7(17)
N2A C12A C31A 109.6(19)
C11A C12A C31A 108(2)
N2A C12A H12A 111.2
C11A C12A H12A 111.2
C31A C12A H12A 111.2
C13A N2A C12A 125.4(19)
C13A N2A H2AA 117.3
C12A N2A H2AA 117.3
N2A C13A N3A 115.1(17)
N2A C13A S1A 117.7(16)
N3A C13A S1A 125(2)
C13A N3A C14A 123(2)
C13A N3A H3AA 118.6
C14A N3A H3AA 118.6
N3A C14A C15A 112(2)
N3A C14A C19A 114.3(17)
C15A C14A C19A 109.3(14)
N3A C14A H14A 106.8
C15A C14A H14A 106.8
C19A C14A H14A 106.8
C16A C15A C14A 114.8(16)
C16A C15A H15A 108.6
C14A C15A H15A 108.6
C16A C15A H15B 108.6
C14A C15A H15B 108.6
H15A C15A H15B 107.5
C15A C16A C17A 110.7(15)
C15A C16A H16A 109.5
C17A C16A H16A 109.5
C15A C16A H16B 109.5
C17A C16A H16B 109.5
H16A C16A H16B 108.1
C18A C17A C16A 110.1(13)
C18A C17A H17A 109.6
C16A C17A H17A 109.6
C18A C17A H17B 109.6
C16A C17A H17B 109.6
H17A C17A H17B 108.2
C17A C18A C19A 109.9(16)
C17A C18A H18A 109.7
C19A C18A H18A 109.7
C17A C18A H18B 109.7
C19A C18A H18B 109.7
H18A C18A H18B 108.2
N4A C19A C14A 112.5(19)
N4A C19A C18A 112(2)
C14A C19A C18A 108.5(14)
N4A C19A H19A 107.8
C14A C19A H19A 107.8
C18A C19A H19A 107.8
C20A N4A C23A 105.3(13)
C20A N4A C19A 128(2)
C23A N4A C19A 122(2)
N4A C20A C21A 110.0(14)
N4A C20A C35A 125(2)
C21A C20A C35A 125(2)
C20A C21A C22A 108.1(16)
C20A C21A H21A 125.9
C22A C21A H21A 125.9
C23A C22A C21A 105.1(15)
C23A C22A H22A 127.4
C21A C22A H22A 127.4
C22A C23A N4A 111.4(14)
C22A C23A C24A 127(2)
N4A C23A C24A 122(2)
C29A C24A C25A 118.0(16)
C29A C24A C23A 122.6(19)
C25A C24A C23A 119.2(19)
C26A C25A C24A 120.1(18)
C26A C25A H25A 120.0
C24A C25A H25A 120.0
C27A C26A C25A 121.9(18)
C27A C26A H26A 119.0
C25A C26A H26A 119.0
C26A C27A C28A 120.2(18)
C26A C27A H27A 119.9
C28A C27A H27A 119.9
C27A C28A C29A 117.1(18)
C27A C28A H28A 121.4
C29A C28A H28A 121.4
C24A C29A C28A 122.5(16)
C24A C29A H29A 118.7
C28A C29A H29A 118.7
C33A C31A C34A 108.4(18)
C33A C31A C32A 111(2)
C34A C31A C32A 110.8(17)
C33A C31A C12A 119(2)
C34A C31A C12A 103(2)
C32A C31A C12A 104(3)
C31A C32A H32A 109.5
C31A C32A H32B 109.5
H32A C32A H32B 109.5
C31A C32A H32C 109.5
H32A C32A H32C 109.5
H32B C32A H32C 109.5
C31A C33A H33A 109.5
C31A C33A H33B 109.5
H33A C33A H33B 109.5
C31A C33A H33C 109.5
H33A C33A H33C 109.5
H33B C33A H33C 109.5
C31A C34A H34A 109.5
C31A C34A H34B 109.5
H34A C34A H34B 109.5
C31A C34A H34C 109.5
H34A C34A H34C 109.5
H34B C34A H34C 109.5
C20A C35A H35A 109.5
C20A C35A H35B 109.5
H35A C35A H35B 109.5
C20A C35A H35C 109.5
H35A C35A H35C 109.5
H35B C35A H35C 109.5
C37 C36 H36D 109.5
C37 C36 H36E 109.5
H36D C36 H36E 109.5
C37 C36 H36F 109.5
H36D C36 H36F 109.5
H36E C36 H36F 109.5
O2 C37 C36 111.9(7)
O2 C37 H37C 109.2
C36 C37 H37C 109.2
O2 C37 H37D 109.2
C36 C37 H37D 109.2
H37C C37 H37D 107.9
C38 O2 C37 112.7(8)
O2 C38 C39 108.3(9)
O2 C38 H38C 110.0
C39 C38 H38C 110.0
O2 C38 H38D 110.0
C39 C38 H38D 110.0
H38C C38 H38D 108.4
C38 C39 H39D 109.5
C38 C39 H39E 109.5
H39D C39 H39E 109.5
C38 C39 H39F 109.5
H39D C39 H39F 109.5
H39E C39 H39F 109.5
C37A C36A H36A 109.5
C37A C36A H36B 109.5
H36A C36A H36B 109.5
C37A C36A H36C 109.5
H36A C36A H36C 109.5
H36B C36A H36C 109.5
O2A C37A C36A 114.9(15)
O2A C37A H37A 108.5
C36A C37A H37A 108.5
O2A C37A H37B 108.5
C36A C37A H37B 108.5
H37A C37A H37B 107.5
C38A O2A C37A 112.4(16)
O2A C38A C39A 106.6(16)
O2A C38A H38A 110.4
C39A C38A H38A 110.4
O2A C38A H38B 110.4
C39A C38A H38B 110.4
H38A C38A H38B 108.6
C38A C39A H39A 109.5
C38A C39A H39B 109.5
H39A C39A H39B 109.5
C38A C39A H39C 109.5
H39A C39A H39C 109.5
H39B C39A H39C 109.5

loop_
_geom_bond_atom_site_label_1
_geom_bond_atom_site_label_2
_geom_bond_distance
C1 C2 1.3900
C1 C6 1.3900
C1 H1 0.9500
C2 C3 1.3900
C2 H2 0.9500
C3 C4 1.3900
C3 H3 0.9500
C4 C5 1.3900
C4 H4 0.9500
C5 C6 1.3900
C5 H5 0.9500
C6 C7 1.553(8)
C7 N1 1.473(9)
C7 C30 1.532(9)
C7 C8 1.554(9)
C8 C9 1.478(11)
C8 H8A 0.9900
C8 H8B 0.9900
C9 C10 1.521(10)
C9 H9A 0.9900
C9 H9B 0.9900
C10 N1 1.485(8)
C10 H10C 0.9900
C10 H10D 0.9900
N1 C11 1.352(7)
C11 O1 1.228(7)
C11 C12 1.509(9)
C12 N2 1.469(7)
C12 C31 1.553(8)
C12 H12 1.0000
N2 C13 1.368(9)
N2 H2B 0.8800
C13 N3 1.350(8)
C13 S1 1.686(7)
N3 C14 1.451(9)
N3 H3B 0.8800
C14 C15 1.525(10)
C14 C19 1.526(9)
C14 H14 1.0000
C15 C16 1.501(11)
C15 H15C 0.9900
C15 H15D 0.9900
C16 C17 1.503(10)
C16 H16C 0.9900
C16 H16D 0.9900
C17 C18 1.524(11)
C17 H17C 0.9900
C17 H17D 0.9900
C18 C19 1.538(8)
C18 H18C 0.9900
C18 H18D 0.9900
C19 N4 1.465(10)
C19 H19 1.0000
N4 C20 1.385(10)
N4 C23 1.402(8)
C20 C21 1.384(11)
C20 C35 1.494(8)
C21 C22 1.419(9)
C21 H21 0.9500
C22 C23 1.384(11)
C22 H22 0.9500
C23 C24 1.493(10)
C24 C29 1.375(10)
C24 C25 1.393(8)
C25 C26 1.390(10)
C25 H25 0.9500
C26 C27 1.362(11)
C26 H26 0.9500
C27 C28 1.391(9)
C27 H27 0.9500
C28 C29 1.411(10)
C28 H28 0.9500
C29 H29 0.9500
C30 H30D 0.9800
C30 H30E 0.9800
C30 H30F 0.9800
C31 C33 1.504(10)
C31 C34 1.521(11)
C31 C32 1.557(8)
C32 H32D 0.9800
C32 H32E 0.9800
C32 H32F 0.9800
C33 H33D 0.9800
C33 H33E 0.9800
C33 H33F 0.9800
C34 H34D 0.9800
C34 H34E 0.9800
C34 H34F 0.9800
C35 H35D 0.9800
C35 H35E 0.9800
C35 H35F 0.9800
C1A C2A 1.3900
C1A C6A 1.3900
C1A H1A 0.9500
C2A C3A 1.3900
C2A H2A 0.9500
C3A C4A 1.3900
C3A H3A 0.9500
C4A C5A 1.3900
C4A H4A 0.9500
C5A C6A 1.3900
C5A H5A 0.9500
C6A C7A 1.546(17)
C7A C8A 1.544(17)
C8A C9A 1.473(18)
C8A H8AA 0.9900
C8A H8AB 0.9900
C9A C10A 1.519(19)
C9A H9AA 0.9900
C9A H9AB 0.9900
C10A H10A 0.9900
C10A H10B 0.9900
C11A O1A 1.235(16)
C11A C12A 1.527(17)
C12A N2A 1.479(16)
C12A C31A 1.565(17)
C12A H12A 1.0000
N2A C13A 1.353(17)
N2A H2AA 0.8800
C13A N3A 1.354(16)
C13A S1A 1.674(16)
N3A C14A 1.446(17)
N3A H3AA 0.8800
C14A C15A 1.499(18)
C14A C19A 1.525(17)
C14A H14A 1.0000
C15A C16A 1.490(19)
C15A H15A 0.9900
C15A H15B 0.9900
C16A C17A 1.520(18)
C16A H16A 0.9900
C16A H16B 0.9900
C17A C18A 1.516(19)
C17A H17A 0.9900
C17A H17B 0.9900
C18A C19A 1.543(17)
C18A H18A 0.9900
C18A H18B 0.9900
C19A N4A 1.440(18)
C19A H19A 1.0000
N4A C20A 1.378(17)
N4A C23A 1.401(16)
C20A C21A 1.380(18)
C20A C35A 1.507(17)
C21A C22A 1.421(17)
C21A H21A 0.9500
C22A C23A 1.375(18)
C22A H22A 0.9500
C23A C24A 1.485(16)
C24A C29A 1.360(17)
C24A C25A 1.394(16)
C25A C26A 1.375(17)
C25A H25A 0.9500
C26A C27A 1.346(18)
C26A H26A 0.9500
C27A C28A 1.398(17)
C27A H27A 0.9500
C28A C29A 1.417(17)
C28A H28A 0.9500
C29A H29A 0.9500
C31A C33A 1.488(18)
C31A C34A 1.537(18)
C31A C32A 1.551(17)
C32A H32A 0.9800
C32A H32B 0.9800
C32A H32C 0.9800
C33A H33A 0.9800
C33A H33B 0.9800
C33A H33C 0.9800
C34A H34A 0.9800
C34A H34B 0.9800
C34A H34C 0.9800
C35A H35A 0.9800
C35A H35B 0.9800
C35A H35C 0.9800
C36 C37 1.505(12)
C36 H36D 0.9800
C36 H36E 0.9800
C36 H36F 0.9800
C37 O2 1.412(11)
C37 H37C 0.9900
C37 H37D 0.9900
O2 C38 1.400(10)
C38 C39 1.517(17)
C38 H38C 0.9900
C38 H38D 0.9900
C39 H39D 0.9800
C39 H39E 0.9800
C39 H39F 0.9800
C36A C37A 1.516(18)
C36A H36A 0.9800
C36A H36B 0.9800
C36A H36C 0.9800
C37A O2A 1.435(17)
C37A H37A 0.9900
C37A H37B 0.9900
O2A C38A 1.432(17)
C38A C39A 1.52(2)
C38A H38A 0.9900
C38A H38B 0.9900
C39A H39A 0.9800
C39A H39B 0.9800
C39A H39C 0.9800

loop_
_geom_hbond_atom_site_label_D
_geom_hbond_atom_site_label_H
_geom_hbond_atom_site_label_A
_geom_hbond_distance_DH
_geom_hbond_distance_HA
_geom_hbond_distance_DA
_geom_hbond_angle_DHA
N2 H2B O2 0.88 2.19 3.004(9) 153.6
N3 H3B O2 0.88 2.27 3.076(11) 152.9
N2A H2AA O2A 0.88 2.21 3.03(2) 155.4
N3A H3AA O2A 0.88 2.26 3.07(3) 152.4

loop_
_geom_torsion_atom_site_label_1
_geom_torsion_atom_site_label_2
_geom_torsion_atom_site_label_3
_geom_torsion_atom_site_label_4
_geom_torsion
C6 C1 C2 C3 0.0
C1 C2 C3 C4 0.0
C2 C3 C4 C5 0.0
C3 C4 C5 C6 0.0
C4 C5 C6 C1 0.0
C4 C5 C6 C7 179.9(8)
C2 C1 C6 C5 0.0
C2 C1 C6 C7 -179.9(7)
C5 C6 C7 N1 -160.4(5)
C1 C6 C7 N1 19.6(10)
C5 C6 C7 C30 -31.6(9)
C1 C6 C7 C30 148.4(6)
C5 C6 C7 C8 86.3(8)
C1 C6 C7 C8 -93.8(9)
N1 C7 C8 C9 -33(2)
C30 C7 C8 C9 -150(2)
C6 C7 C8 C9 88(2)
C7 C8 C9 C10 41(2)
C8 C9 C10 N1 -31(3)
C30 C7 N1 C11 -62.3(11)
C6 C7 N1 C11 66.3(10)
C8 C7 N1 C11 -173.9(9)
C30 C7 N1 C10 126(3)
C6 C7 N1 C10 -106(3)
C8 C7 N1 C10 14(3)
C9 C10 N1 C11 -160.8(17)
C9 C10 N1 C7 10(3)
C7 N1 C11 O1 -0.1(18)
C10 N1 C11 O1 170(3)
C7 N1 C11 C12 -177.4(7)
C10 N1 C11 C12 -7(4)
O1 C11 C12 N2 -50.6(14)
N1 C11 C12 N2 126.8(10)
O1 C11 C12 C31 72.1(15)
N1 C11 C12 C31 -110.5(11)
C11 C12 N2 C13 -111.8(10)
C31 C12 N2 C13 123.9(9)
C12 N2 C13 N3 173.5(9)
C12 N2 C13 S1 -5.1(14)
N2 C13 N3 C14 169.4(9)
S1 C13 N3 C14 -11.9(14)
C13 N3 C14 C15 -79.0(11)
C13 N3 C14 C19 158.4(9)
N3 C14 C15 C16 176.3(6)
C19 C14 C15 C16 -59.4(7)
C14 C15 C16 C17 57.2(8)
C15 C16 C17 C18 -53.8(9)
C16 C17 C18 C19 54.4(8)
N3 C14 C19 N4 -46.1(9)
C15 C14 C19 N4 -171.4(7)
N3 C14 C19 C18 -174.9(6)
C15 C14 C19 C18 59.8(8)
C17 C18 C19 N4 169.8(6)
C17 C18 C19 C14 -58.4(8)
C14 C19 N4 C20 -59.1(12)
C18 C19 N4 C20 68.5(11)
C14 C19 N4 C23 147.8(10)
C18 C19 N4 C23 -84.6(12)
C23 N4 C20 C21 -2.6(11)
C19 N4 C20 C21 -159.5(9)
C23 N4 C20 C35 -179.6(10)
C19 N4 C20 C35 23.5(15)
N4 C20 C21 C22 1.9(10)
C35 C20 C21 C22 178.8(9)
C20 C21 C22 C23 -0.4(10)
C21 C22 C23 N4 -1.2(12)
C21 C22 C23 C24 -176.1(13)
C20 N4 C23 C22 2.4(13)
C19 N4 C23 C22 159.7(10)
C20 N4 C23 C24 177.6(12)
C19 N4 C23 C24 -25.1(18)
C22 C23 C24 C29 130.5(15)
N4 C23 C24 C29 -44(2)
C22 C23 C24 C25 -46(2)
N4 C23 C24 C25 139.5(14)
C29 C24 C25 C26 0(2)
C23 C24 C25 C26 176.8(14)
C24 C25 C26 C27 0(2)
C25 C26 C27 C28 0.4(18)
C26 C27 C28 C29 -1.3(14)
C25 C24 C29 C28 -1.0(18)
C23 C24 C29 C28 -177.7(11)
C27 C28 C29 C24 1.7(14)
N2 C12 C31 C33 61.4(8)
C11 C12 C31 C33 -58.4(8)
N2 C12 C31 C34 -61.0(8)
C11 C12 C31 C34 179.2(7)
N2 C12 C31 C32 -178.3(7)
C11 C12 C31 C32 61.9(8)
C6A C1A C2A C3A 0.0
C1A C2A C3A C4A 0.0
C2A C3A C4A C5A 0.0
C3A C4A C5A C6A 0.0
C4A C5A C6A C1A 0.0
C4A C5A C6A C7A -175(2)
C2A C1A C6A C5A 0.0
C2A C1A C6A C7A 175(2)
C5A C6A C7A C8A 69(2)
C1A C6A C7A C8A -106(3)
C6A C7A C8A C9A 88(7)
C7A C8A C9A C10A 32(7)
O1A C11A C12A N2A -54(4)
O1A C11A C12A C31A 63(4)
C11A C12A N2A C13A -103(4)
C31A C12A N2A C13A 142(3)
C12A N2A C13A N3A 178(3)
C12A N2A C13A S1A -16(5)
N2A C13A N3A C14A 169(3)
S1A C13A N3A C14A 5(6)
C13A N3A C14A C15A -83(4)
C13A N3A C14A C19A 152(3)
N3A C14A C15A C16A 176.5(18)
C19A C14A C15A C16A -56(2)
C14A C15A C16A C17A 54(2)
C15A C16A C17A C18A -54(2)
C16A C17A C18A C19A 60(2)
N3A C14A C19A N4A -50(3)
C15A C14A C19A N4A -177(2)
N3A C14A C19A C18A -175(2)
C15A C14A C19A C18A 58(2)
C17A C18A C19A N4A 173.4(18)
C17A C18A C19A C14A -62(2)
C14A C19A N4A C20A -61(4)
C18A C19A N4A C20A 62(4)
C14A C19A N4A C23A 146(3)
C18A C19A N4A C23A -91(3)
C23A N4A C20A C21A -1(4)
C19A N4A C20A C21A -157(3)
C23A N4A C20A C35A 177(3)
C19A N4A C20A C35A 21(5)
N4A C20A C21A C22A -1(3)
C35A C20A C21A C22A -179(3)
C20A C21A C22A C23A 3(3)
C21A C22A C23A N4A -3(4)
C21A C22A C23A C24A 178(4)
C20A N4A C23A C22A 2(4)
C19A N4A C23A C22A 161(3)
C20A N4A C23A C24A -178(4)
C19A N4A C23A C24A -20(5)
C22A C23A C24A C29A 134(4)
N4A C23A C24A C29A -45(6)
C22A C23A C24A C25A -41(6)
N4A C23A C24A C25A 140(4)
C29A C24A C25A C26A -4(6)
C23A C24A C25A C26A 171(4)
C24A C25A C26A C27A 2(7)
C25A C26A C27A C28A 0(6)
C26A C27A C28A C29A 0(4)
C25A C24A C29A C28A 4(6)
C23A C24A C29A C28A -171(3)
C27A C28A C29A C24A -2(4)
N2A C12A C31A C33A 52(3)
C11A C12A C31A C33A -62(2)
N2A C12A C31A C34A -68(2)
C11A C12A C31A C34A 177.7(18)
N2A C12A C31A C32A 177(2)
C11A C12A C31A C32A 62(2)
C36 C37 O2 C38 -176.3(8)
C37 O2 C38 C39 -170.0(9)
C36A C37A O2A C38A 179.0(19)
C37A O2A C38A C39A -172.7(18)
